data_7153496
loop_
_publ_author_name
'Burrell, Adam J. M.'
'Watson, Luke'
'Martin, Nathaniel G.'
'Oram, Niall'
'Coldham, Iain'

_publ_section_title
;
 Synthesis of the core ring system of the stemona alkaloids by cascade
 condensation, cyclization, intramolecular cycloaddition.
;
_journal_issue 20
_journal_name_full 'Organic &amp; biomolecular chemistry'
_journal_page_first 4530
_journal_page_last 4532
_journal_paper_doi 10.1039/c0ob00408a
_journal_volume 8
_journal_year 2010
_chemical_formula_sum 'C20 H29 N O2 S'
_chemical_formula_weight 347.50
_chemical_name_systematic
;

?

;
_space_group_IT_number 14
_symmetry_cell_setting monoclinic
_symmetry_space_group_name_Hall '-P 2ybc'
_symmetry_space_group_name_H-M 'P 1 21/c 1'
_atom_sites_solution_hydrogens geom
_atom_sites_solution_primary direct
_atom_sites_solution_secondary difmap
_audit_creation_method SHELXL-97
_cell_angle_alpha 90.00
_cell_angle_beta 102.927(3)
_cell_angle_gamma 90.00
_cell_formula_units_Z 4
_cell_length_a 13.1393(7)
_cell_length_b 7.7782(4)
_cell_length_c 17.9896(9)
_cell_measurement_reflns_used 4646
_cell_measurement_temperature 150(2)
_cell_measurement_theta_max 25.69
_cell_measurement_theta_min 2.32
_cell_volume 1791.94(16)
_computing_cell_refinement 'Bruker SMART'
_computing_data_collection 'Bruker SMART'
_computing_data_reduction 'Bruker SAINT'
_computing_molecular_graphics 'Bruker SHELXTL'
_computing_publication_material 'Bruker SHELXTL'
_computing_structure_refinement 'SHELXL-97 (Sheldrick, 1997)'
_computing_structure_solution 'SHELXS-97 (Sheldrick, 1990)'
_diffrn_ambient_temperature 150(2)
_diffrn_detector_area_resol_mean 100
_diffrn_measured_fraction_theta_full 1.000
_diffrn_measured_fraction_theta_max 0.996
_diffrn_measurement_device_type 'CCD area detector'
_diffrn_measurement_method 'phi and omega scans'
_diffrn_radiation_monochromator graphite
_diffrn_radiation_source 'fine-focus sealed tube'
_diffrn_radiation_type MoK\a
_diffrn_radiation_wavelength 0.71073
_diffrn_reflns_av_R_equivalents 0.0738
_diffrn_reflns_av_sigmaI/netI 0.0389
_diffrn_reflns_limit_h_max 17
_diffrn_reflns_limit_h_min -17
_diffrn_reflns_limit_k_max 10
_diffrn_reflns_limit_k_min -10
_diffrn_reflns_limit_l_max 23
_diffrn_reflns_limit_l_min -23
_diffrn_reflns_number 40116
_diffrn_reflns_theta_full 25.00
_diffrn_reflns_theta_max 27.65
_diffrn_reflns_theta_min 1.59
_diffrn_standards_decay_% 0
_diffrn_standards_number 0
_exptl_absorpt_coefficient_mu 0.193
_exptl_absorpt_correction_T_max 0.9923
_exptl_absorpt_correction_T_min 0.9303
_exptl_absorpt_correction_type multi-scan
_exptl_absorpt_process_details sadabs
_exptl_crystal_colour colourless
_exptl_crystal_density_diffrn 1.288
_exptl_crystal_density_method 'not measured'
_exptl_crystal_description needle
_exptl_crystal_F_000 752
_exptl_crystal_size_max 0.38
_exptl_crystal_size_mid 0.11
_exptl_crystal_size_min 0.04
_refine_diff_density_max 0.302
_refine_diff_density_min -0.352
_refine_diff_density_rms 0.050
_refine_ls_extinction_method none
_refine_ls_goodness_of_fit_ref 1.067
_refine_ls_hydrogen_treatment constr
_refine_ls_matrix_type full
_refine_ls_number_parameters 218
_refine_ls_number_reflns 4150
_refine_ls_number_restraints 0
_refine_ls_restrained_S_all 1.067
_refine_ls_R_factor_all 0.0615
_refine_ls_R_factor_gt 0.0421
_refine_ls_shift/su_max 0.000
_refine_ls_shift/su_mean 0.000
_refine_ls_structure_factor_coef Fsqd
_refine_ls_weighting_details 'calc w=1/[\s^2^(Fo^2^)+(0.0465P)^2^+0.4528P] where P=(Fo^2^+2Fc^2^)/3'
_refine_ls_weighting_scheme calc
_refine_ls_wR_factor_gt 0.0981
_refine_ls_wR_factor_ref 0.1058
_reflns_number_gt 3179
_reflns_number_total 4150
_reflns_threshold_expression >2sigma(I)
_cod_data_source_file c0ob00408a.txt
_cod_data_source_block oic70_0m
_cod_depositor_comments
;
The following automatic conversions were performed:

'_symmetry_cell_setting' value 'Monoclinic' changed to 'monoclinic'
according to /home/saulius/struct/CIF-dictionaries/cif_core.dic
dictionary named 'cif_core.dic' version 2.4.2 from 2011-04-26.

Automatic conversion script
Id: cif_fix_values 1891 2012-01-12 08:04:46Z andrius 
;
_cod_original_sg_symbol_H-M P2(1)/c
_cod_database_code 7153496

loop_
_symmetry_equiv_pos_as_xyz
'x, y, z'
'-x, y+1/2, -z+1/2'
'-x, -y, -z'
'x, -y-1/2, z-1/2'

loop_
_atom_site_label
_atom_site_type_symbol
_atom_site_fract_x
_atom_site_fract_y
_atom_site_fract_z
_atom_site_U_iso_or_equiv
_atom_site_adp_type
_atom_site_occupancy
_atom_site_symmetry_multiplicity
_atom_site_calc_flag
_atom_site_refinement_flags
S1 S 0.10845(3) 0.91875(5) 0.17374(2) 0.02391(12) Uani 1 1 d .
N1 N 0.24060(10) 0.51191(17) 0.26803(7) 0.0215(3) Uani 1 1 d .
O1 O 0.20160(9) 0.93909(16) 0.14543(7) 0.0308(3) Uani 1 1 d .
O2 O 0.06805(9) 1.06739(15) 0.20557(7) 0.0310(3) Uani 1 1 d .
C1 C 0.15042(13) 0.5796(2) 0.21259(9) 0.0252(4) Uani 1 1 d .
H1A H 0.0909 0.5032 0.2078 0.030 Uiso 1 1 calc R
H1B H 0.1667 0.5927 0.1629 0.030 Uiso 1 1 calc R
C2 C 0.12735(13) 0.7541(2) 0.24432(9) 0.0224(3) Uani 1 1 d .
H2 H 0.0651 0.7451 0.2656 0.027 Uiso 1 1 calc R
C3 C 0.22384(12) 0.7923(2) 0.30903(9) 0.0219(3) Uani 1 1 d .
H3 H 0.2471 0.9111 0.3055 0.026 Uiso 1 1 calc R
C4 C 0.19846(13) 0.7600(2) 0.38696(9) 0.0268(4) Uani 1 1 d .
H4A H 0.1561 0.8540 0.3986 0.032 Uiso 1 1 calc R
H4B H 0.1578 0.6552 0.3845 0.032 Uiso 1 1 calc R
C5 C 0.29620(14) 0.7438(2) 0.45081(9) 0.0296(4) Uani 1 1 d .
H5A H 0.3327 0.8531 0.4579 0.036 Uiso 1 1 calc R
H5B H 0.2765 0.7145 0.4981 0.036 Uiso 1 1 calc R
C6 C 0.36830(13) 0.6054(2) 0.43150(9) 0.0265(4) Uani 1 1 d .
H6A H 0.3325 0.4955 0.4270 0.032 Uiso 1 1 calc R
H6B H 0.4297 0.5967 0.4729 0.032 Uiso 1 1 calc R
C7 C 0.40272(12) 0.6429(2) 0.35710(9) 0.0221(3) Uani 1 1 d .
C8 C 0.47639(13) 0.5026(2) 0.33841(10) 0.0283(4) Uani 1 1 d .
H8A H 0.4832 0.5214 0.2864 0.034 Uiso 1 1 calc R
H8B H 0.5448 0.5216 0.3713 0.034 Uiso 1 1 calc R
C9 C 0.44902(15) 0.3144(2) 0.34545(10) 0.0347(4) Uani 1 1 d .
H9A H 0.4432 0.2942 0.3975 0.042 Uiso 1 1 calc R
H9B H 0.5071 0.2458 0.3371 0.042 Uiso 1 1 calc R
C10 C 0.34917(14) 0.2472(2) 0.29209(10) 0.0291(4) Uani 1 1 d .
H10A H 0.3677 0.1484 0.2649 0.035 Uiso 1 1 calc R
H10B H 0.3026 0.2069 0.3233 0.035 Uiso 1 1 calc R
C11 C 0.28907(14) 0.3723(2) 0.23371(9) 0.0256(4) Uani 1 1 d .
H11A H 0.3363 0.4211 0.2049 0.031 Uiso 1 1 calc R
H11B H 0.2351 0.3100 0.1983 0.031 Uiso 1 1 calc R
C12 C 0.30561(12) 0.6658(2) 0.29141(9) 0.0208(3) Uani 1 1 d .
H12 H 0.3289 0.7088 0.2468 0.025 Uiso 1 1 calc R
C13 C 0.00957(13) 0.8323(2) 0.09970(9) 0.0233(4) Uani 1 1 d .
C14 C 0.03291(14) 0.7924(2) 0.03028(10) 0.0316(4) Uani 1 1 d .
H14 H 0.0994 0.8126 0.0223 0.038 Uiso 1 1 calc R
C15 C -0.04391(15) 0.7220(3) -0.02701(10) 0.0361(4) Uani 1 1 d .
H15 H -0.0293 0.6957 -0.0740 0.043 Uiso 1 1 calc R
C16 C -0.14178(15) 0.6909(3) -0.01474(10) 0.0343(4) Uani 1 1 d .
H16 H -0.1930 0.6427 -0.0533 0.041 Uiso 1 1 calc R
C17 C -0.16452(14) 0.7310(2) 0.05473(10) 0.0320(4) Uani 1 1 d .
H17 H -0.2310 0.7098 0.0626 0.038 Uiso 1 1 calc R
C18 C -0.08910(13) 0.8026(2) 0.11244(9) 0.0287(4) Uani 1 1 d .
H18 H -0.1043 0.8303 0.1591 0.034 Uiso 1 1 calc R
C19 C 0.46363(13) 0.8153(2) 0.36216(9) 0.0255(4) Uani 1 1 d .
H19A H 0.4896 0.8278 0.3160 0.031 Uiso 1 1 calc R
H19B H 0.4148 0.9084 0.3629 0.031 Uiso 1 1 calc R
C20 C 0.55541(14) 0.8373(2) 0.43042(10) 0.0330(4) Uani 1 1 d .
H20A H 0.5300 0.8411 0.4765 0.049 Uiso 1 1 calc R
H20B H 0.5914 0.9424 0.4251 0.049 Uiso 1 1 calc R
H20C H 0.6025 0.7421 0.4326 0.049 Uiso 1 1 calc R

loop_
_atom_site_aniso_label
_atom_site_aniso_U_11
_atom_site_aniso_U_22
_atom_site_aniso_U_33
_atom_site_aniso_U_23
_atom_site_aniso_U_13
_atom_site_aniso_U_12
S1 0.0218(2) 0.0234(2) 0.0252(2) 0.00179(16) 0.00242(16) 0.00124(17)
N1 0.0206(7) 0.0188(7) 0.0232(7) -0.0004(5) 0.0012(5) -0.0008(6)
O1 0.0240(7) 0.0359(7) 0.0322(7) 0.0049(5) 0.0060(5) -0.0023(5)
O2 0.0322(7) 0.0249(7) 0.0339(7) -0.0016(5) 0.0028(5) 0.0047(5)
C1 0.0255(9) 0.0218(8) 0.0254(8) 0.0000(6) -0.0003(7) -0.0008(7)
C2 0.0202(8) 0.0245(8) 0.0217(8) 0.0018(6) 0.0028(6) -0.0020(7)
C3 0.0205(8) 0.0210(8) 0.0231(8) 0.0000(6) 0.0025(6) -0.0012(6)
C4 0.0246(9) 0.0315(9) 0.0242(8) -0.0047(7) 0.0052(7) -0.0014(7)
C5 0.0288(10) 0.0403(11) 0.0200(8) -0.0027(7) 0.0059(7) -0.0033(8)
C6 0.0246(9) 0.0324(10) 0.0208(8) 0.0051(7) 0.0017(7) -0.0019(7)
C7 0.0200(8) 0.0237(8) 0.0216(8) 0.0021(6) 0.0026(6) -0.0011(7)
C8 0.0223(9) 0.0295(9) 0.0305(9) 0.0003(7) 0.0004(7) 0.0019(7)
C9 0.0405(11) 0.0271(9) 0.0323(9) 0.0022(7) -0.0006(8) 0.0092(8)
C10 0.0336(10) 0.0219(9) 0.0327(9) 0.0021(7) 0.0093(8) 0.0039(7)
C11 0.0287(9) 0.0246(9) 0.0235(8) -0.0030(6) 0.0057(7) 0.0006(7)
C12 0.0215(8) 0.0202(8) 0.0207(7) 0.0004(6) 0.0046(6) -0.0017(6)
C13 0.0235(9) 0.0221(8) 0.0232(8) 0.0031(6) 0.0024(7) 0.0040(7)
C14 0.0266(10) 0.0406(11) 0.0280(9) 0.0014(8) 0.0068(7) 0.0021(8)
C15 0.0357(11) 0.0494(12) 0.0227(8) -0.0037(8) 0.0059(8) 0.0021(9)
C16 0.0308(10) 0.0406(11) 0.0268(9) -0.0043(8) -0.0035(8) 0.0017(8)
C17 0.0214(9) 0.0396(11) 0.0342(9) -0.0025(8) 0.0043(8) 0.0003(8)
C18 0.0263(9) 0.0355(10) 0.0240(8) -0.0030(7) 0.0047(7) 0.0028(8)
C19 0.0219(9) 0.0269(9) 0.0265(8) 0.0014(7) 0.0026(7) -0.0045(7)
C20 0.0285(10) 0.0343(10) 0.0323(9) -0.0001(8) -0.0011(8) -0.0065(8)

loop_
_atom_type_symbol
_atom_type_description
_atom_type_scat_dispersion_real
_atom_type_scat_dispersion_imag
_atom_type_scat_source
C C 0.0033 0.0016 'International Tables Vol C Tables 4.2.6.8 and 6.1.1.4'
H H 0.0000 0.0000 'International Tables Vol C Tables 4.2.6.8 and 6.1.1.4'
N N 0.0061 0.0033 'International Tables Vol C Tables 4.2.6.8 and 6.1.1.4'
O O 0.0106 0.0060 'International Tables Vol C Tables 4.2.6.8 and 6.1.1.4'
S S 0.1246 0.1234 'International Tables Vol C Tables 4.2.6.8 and 6.1.1.4'

loop_
_geom_angle_atom_site_label_1
_geom_angle_atom_site_label_2
_geom_angle_atom_site_label_3
_geom_angle
O1 S1 O2 118.09(7)
O1 S1 C13 108.37(8)
O2 S1 C13 109.23(7)
O1 S1 C2 109.76(8)
O2 S1 C2 107.35(7)
C13 S1 C2 103.00(8)
C11 N1 C1 109.96(12)
C11 N1 C12 116.32(13)
C1 N1 C12 103.37(12)
N1 C1 C2 105.21(12)
N1 C1 H1A 110.7
C2 C1 H1A 110.7
N1 C1 H1B 110.7
C2 C1 H1B 110.7
H1A C1 H1B 108.8
C1 C2 C3 104.70(13)
C1 C2 S1 112.33(11)
C3 C2 S1 111.04(11)
C1 C2 H2 109.6
C3 C2 H2 109.6
S1 C2 H2 109.6
C4 C3 C12 112.83(13)
C4 C3 C2 110.35(13)
C12 C3 C2 102.39(12)
C4 C3 H3 110.3
C12 C3 H3 110.3
C2 C3 H3 110.3
C5 C4 C3 112.56(14)
C5 C4 H4A 109.1
C3 C4 H4A 109.1
C5 C4 H4B 109.1
C3 C4 H4B 109.1
H4A C4 H4B 107.8
C6 C5 C4 110.39(13)
C6 C5 H5A 109.6
C4 C5 H5A 109.6
C6 C5 H5B 109.6
C4 C5 H5B 109.6
H5A C5 H5B 108.1
C5 C6 C7 112.61(14)
C5 C6 H6A 109.1
C7 C6 H6A 109.1
C5 C6 H6B 109.1
C7 C6 H6B 109.1
H6A C6 H6B 107.8
C6 C7 C12 109.60(13)
C6 C7 C8 112.17(14)
C12 C7 C8 111.47(13)
C6 C7 C19 111.18(13)
C12 C7 C19 105.79(13)
C8 C7 C19 106.42(13)
C9 C8 C7 119.39(15)
C9 C8 H8A 107.5
C7 C8 H8A 107.5
C9 C8 H8B 107.5
C7 C8 H8B 107.5
H8A C8 H8B 107.0
C8 C9 C10 117.47(14)
C8 C9 H9A 107.9
C10 C9 H9A 107.9
C8 C9 H9B 107.9
C10 C9 H9B 107.9
H9A C9 H9B 107.2
C11 C10 C9 117.04(15)
C11 C10 H10A 108.0
C9 C10 H10A 108.0
C11 C10 H10B 108.0
C9 C10 H10B 108.0
H10A C10 H10B 107.3
N1 C11 C10 113.09(13)
N1 C11 H11A 109.0
C10 C11 H11A 109.0
N1 C11 H11B 109.0
C10 C11 H11B 109.0
H11A C11 H11B 107.8
N1 C12 C3 101.00(12)
N1 C12 C7 116.83(13)
C3 C12 C7 114.29(13)
N1 C12 H12 108.1
C3 C12 H12 108.1
C7 C12 H12 108.1
C18 C13 C14 121.02(16)
C18 C13 S1 119.66(12)
C14 C13 S1 119.31(13)
C15 C14 C13 119.22(17)
C15 C14 H14 120.4
C13 C14 H14 120.4
C16 C15 C14 120.19(16)
C16 C15 H15 119.9
C14 C15 H15 119.9
C15 C16 C17 120.28(17)
C15 C16 H16 119.9
C17 C16 H16 119.9
C18 C17 C16 120.39(17)
C18 C17 H17 119.8
C16 C17 H17 119.8
C17 C18 C13 118.90(16)
C17 C18 H18 120.5
C13 C18 H18 120.5
C20 C19 C7 116.60(14)
C20 C19 H19A 108.1
C7 C19 H19A 108.1
C20 C19 H19B 108.1
C7 C19 H19B 108.1
H19A C19 H19B 107.3
C19 C20 H20A 109.5
C19 C20 H20B 109.5
H20A C20 H20B 109.5
C19 C20 H20C 109.5
H20A C20 H20C 109.5
H20B C20 H20C 109.5

loop_
_geom_bond_atom_site_label_1
_geom_bond_atom_site_label_2
_geom_bond_distance
S1 O1 1.4357(12)
S1 O2 1.4430(12)
S1 C13 1.7720(17)
S1 C2 1.7811(16)
N1 C11 1.464(2)
N1 C1 1.465(2)
N1 C12 1.476(2)
C1 C2 1.529(2)
C1 H1A 0.9700
C1 H1B 0.9700
C2 C3 1.546(2)
C2 H2 0.9800
C3 C4 1.533(2)
C3 C12 1.541(2)
C3 H3 0.9800
C4 C5 1.525(2)
C4 H4A 0.9700
C4 H4B 0.9700
C5 C6 1.524(2)
C5 H5A 0.9700
C5 H5B 0.9700
C6 C7 1.534(2)
C6 H6A 0.9700
C6 H6B 0.9700
C7 C12 1.543(2)
C7 C8 1.544(2)
C7 C19 1.554(2)
C8 C9 1.520(3)
C8 H8A 0.9700
C8 H8B 0.9700
C9 C10 1.534(2)
C9 H9A 0.9700
C9 H9B 0.9700
C10 C11 1.517(2)
C10 H10A 0.9700
C10 H10B 0.9700
C11 H11A 0.9700
C11 H11B 0.9700
C12 H12 0.9800
C13 C18 1.386(2)
C13 C14 1.386(2)
C14 C15 1.384(3)
C14 H14 0.9300
C15 C16 1.374(3)
C15 H15 0.9300
C16 C17 1.384(2)
C16 H16 0.9300
C17 C18 1.382(2)
C17 H17 0.9300
C18 H18 0.9300
C19 C20 1.526(2)
C19 H19A 0.9700
C19 H19B 0.9700
C20 H20A 0.9600
C20 H20B 0.9600
C20 H20C 0.9600
